data_7110099
loop_
_publ_author_name
'Gorakh S. Yellol'
'Antonio Donaire'
'Jyoti G. Yellol'
'Vera Vasylyeva'
'Christoph Janiak'
'Jose Ruiz'

_publ_section_title
;
 On the antitumor properties of novel cyclometalated benzimidazole Ru(II),
 Ir(III) and Rh(III) complexes
;
_journal_name_full Chem.Commun.
_journal_page_first 11533
_journal_paper_doi 10.1039/c3cc46239k
_journal_volume 49
_journal_year 2013
_chemical_absolute_configuration ad
_chemical_formula_moiety 'C29 H34 Cl Ir N2 O2'
_chemical_formula_sum 'C29 H34 Cl Ir N2 O2'
_chemical_formula_weight 670.25
_chemical_name_systematic
; 
(\h^5^pentamethylcyclopentadienyl)-
(methyl 1-butyl-2-phenyl-benzimidazole carboxylate-\kC,N)-
chlorido-iridium(III) 
;
_space_group_IT_number 19
_symmetry_cell_setting orthorhombic
_symmetry_space_group_name_Hall 'P 2ac 2ab'
_symmetry_space_group_name_H-M 'P 21 21 21'
_atom_sites_solution_hydrogens geom
_atom_sites_solution_primary direct
_atom_sites_solution_secondary difmap
_audit_creation_method SHELXL-97
_cell_angle_alpha 90.00
_cell_angle_beta 90.00
_cell_angle_gamma 90.00
_cell_formula_units_Z 4
_cell_length_a 12.1557(7)
_cell_length_b 14.0158(8)
_cell_length_c 15.6731(9)
_cell_measurement_reflns_used 9930
_cell_measurement_temperature 95(2)
_cell_measurement_theta_max 65.95
_cell_measurement_theta_min 4.23
_cell_volume 2670.3(3)
_computing_cell_refinement 'SAINT (Bruker, 2006)'
_computing_data_collection 'APEX2 (Bruker, 2006)'
_computing_data_reduction SAINT
_computing_molecular_graphics 'DIAMOND (Crystal Impact, 2009)'
_computing_structure_refinement 'SHELXL-97 (Sheldrick, 2008)'
_computing_structure_solution 'SHELXS-97 (Sheldrick, 2008)'
_diffrn_ambient_temperature 95(2)
_diffrn_measured_fraction_theta_full 0.945
_diffrn_measured_fraction_theta_max 0.945
_diffrn_measurement_device_type 'Bruker Kappa APEX-II CCD area detector'
_diffrn_measurement_method '\f and \w scans'
_diffrn_radiation_monochromator 'multilayer mirror'
_diffrn_radiation_source 'microfocus sealed tube'
_diffrn_radiation_type CuK\a
_diffrn_radiation_wavelength 1.54178
_diffrn_reflns_av_R_equivalents 0.0420
_diffrn_reflns_av_sigmaI/netI 0.0430
_diffrn_reflns_limit_h_max 8
_diffrn_reflns_limit_h_min -14
_diffrn_reflns_limit_k_max 16
_diffrn_reflns_limit_k_min -16
_diffrn_reflns_limit_l_max 17
_diffrn_reflns_limit_l_min -18
_diffrn_reflns_number 13015
_diffrn_reflns_theta_full 65.95
_diffrn_reflns_theta_max 65.95
_diffrn_reflns_theta_min 4.23
_exptl_absorpt_coefficient_mu 10.819
_exptl_absorpt_correction_T_max 0.7527
_exptl_absorpt_correction_T_min 0.5002
_exptl_absorpt_correction_type multi-scan
_exptl_absorpt_process_details '(<i>SADABS</i>; Sheldrick, 1996)'
_exptl_crystal_colour yellow
_exptl_crystal_density_diffrn 1.667
_exptl_crystal_density_method 'not measured'
_exptl_crystal_description needle
_exptl_crystal_F_000 1328
_exptl_crystal_size_max 0.095
_exptl_crystal_size_mid 0.038
_exptl_crystal_size_min 0.031
_refine_diff_density_max 1.362
_refine_diff_density_min -1.026
_refine_diff_density_rms 0.177
_refine_ls_abs_structure_details 'Flack H D (1983), Acta Cryst. A39, 876-881'
_refine_ls_abs_structure_Flack 0.00
_refine_ls_extinction_method none
_refine_ls_goodness_of_fit_ref 1.109
_refine_ls_hydrogen_treatment mixed
_refine_ls_matrix_type full
_refine_ls_number_parameters 331
_refine_ls_number_reflns 4312
_refine_ls_number_restraints 0
_refine_ls_restrained_S_all 1.109
_refine_ls_R_factor_all 0.0323
_refine_ls_R_factor_gt 0.0302
_refine_ls_shift/su_max 0.001
_refine_ls_shift/su_mean 0.000
_refine_ls_structure_factor_coef Fsqd
_refine_ls_weighting_details 'calc w=1/[\s^2^(Fo^2^)+(0.0389P)^2^+0.2934P] where P=(Fo^2^+2Fc^2^)/3'
_refine_ls_weighting_scheme calc
_refine_ls_wR_factor_gt 0.0653
_refine_ls_wR_factor_ref 0.0663
_reflns_number_gt 4138
_reflns_number_total 4312
_reflns_threshold_expression >2sigma(I)
_cod_data_source_file c3cc46239k.txt
_cod_data_source_block p212121
_cod_original_sg_symbol_H-M P212121
_cod_database_code 7110099

loop_
_symmetry_equiv_pos_as_xyz
'x, y, z'
'x+1/2, -y+1/2, -z'
'-x, y+1/2, -z+1/2'
'-x+1/2, -y, z+1/2'

loop_
_atom_site_label
_atom_site_type_symbol
_atom_site_fract_x
_atom_site_fract_y
_atom_site_fract_z
_atom_site_U_iso_or_equiv
_atom_site_adp_type
_atom_site_occupancy
_atom_site_symmetry_multiplicity
_atom_site_calc_flag
_atom_site_refinement_flags
Ir1 Ir 0.65108(2) 0.615648(13) 0.312312(12) 0.01344(8) Uani 1 1 d .
Cl1 Cl 0.67179(13) 0.54901(8) 0.45280(7) 0.0201(3) Uani 1 1 d .
O1 O 1.2351(4) 0.5256(3) 0.3645(3) 0.0298(11) Uani 1 1 d .
O2 O 1.0822(4) 0.4493(3) 0.3220(3) 0.0234(10) Uani 1 1 d .
N1 N 0.7795(5) 0.7020(3) 0.3479(3) 0.0152(12) Uani 1 1 d .
N2 N 0.8555(5) 0.8313(3) 0.4067(3) 0.0160(10) Uani 1 1 d .
C1 C 0.5301(6) 0.5788(4) 0.2164(3) 0.0166(13) Uani 1 1 d .
C2 C 0.6269(5) 0.6161(4) 0.1756(3) 0.0207(13) Uani 1 1 d .
C3 C 0.7159(5) 0.5490(4) 0.1923(3) 0.0197(13) Uani 1 1 d .
C4 C 0.8300(5) 0.5589(4) 0.1538(3) 0.0244(15) Uani 1 1 d .
H4A H 0.8600 0.6219 0.1678 0.037 Uiso 1 1 calc R
H4B H 0.8254 0.5519 0.0917 0.037 Uiso 1 1 calc R
H4C H 0.8782 0.5093 0.1771 0.037 Uiso 1 1 calc R
C5 C 0.6776(6) 0.4760(3) 0.2450(3) 0.0188(15) Uani 1 1 d .
C6 C 0.5609(6) 0.4940(4) 0.2615(3) 0.0173(13) Uani 1 1 d .
C7 C 0.4876(6) 0.4286(4) 0.3108(4) 0.0241(14) Uani 1 1 d .
H7A H 0.5257 0.4072 0.3625 0.036 Uiso 1 1 calc R
H7B H 0.4688 0.3732 0.2756 0.036 Uiso 1 1 calc R
H7C H 0.4201 0.4626 0.3268 0.036 Uiso 1 1 calc R
C8 C 0.7394(6) 0.3911(4) 0.2785(4) 0.0276(15) Uani 1 1 d .
H8A H 0.7284 0.3861 0.3403 0.041 Uiso 1 1 calc R
H8B H 0.8180 0.3987 0.2664 0.041 Uiso 1 1 calc R
H8C H 0.7122 0.3330 0.2508 0.041 Uiso 1 1 calc R
C9 C 0.6294(7) 0.6949(4) 0.1107(3) 0.0298(18) Uani 1 1 d .
H9A H 0.5737 0.7428 0.1252 0.045 Uiso 1 1 calc R
H9B H 0.6137 0.6686 0.0540 0.045 Uiso 1 1 calc R
H9C H 0.7023 0.7247 0.1105 0.045 Uiso 1 1 calc R
C10 C 0.4165(5) 0.6178(4) 0.2040(3) 0.0210(13) Uani 1 1 d .
H10A H 0.3673 0.5911 0.2475 0.031 Uiso 1 1 calc R
H10B H 0.3896 0.6002 0.1472 0.031 Uiso 1 1 calc R
H10C H 0.4181 0.6874 0.2093 0.031 Uiso 1 1 calc R
C11 C 0.7585(6) 0.7866(4) 0.3818(3) 0.0147(13) Uani 1 1 d .
C12 C 0.9395(6) 0.7701(4) 0.3881(3) 0.0158(14) Uani 1 1 d .
C13 C 1.0535(6) 0.7786(4) 0.4014(3) 0.0193(14) Uani 1 1 d .
H13 H 1.086(5) 0.833(4) 0.423(4) 0.013(14) Uiso 1 1 d .
C14 C 1.1155(5) 0.6983(4) 0.3833(3) 0.0163(14) Uani 1 1 d .
H14 H 1.1930 0.7006 0.3913 0.020 Uiso 1 1 calc R
C15 C 1.0670(5) 0.6126(4) 0.3530(3) 0.0173(13) Uani 1 1 d .
C16 C 1.1383(6) 0.5271(4) 0.3476(3) 0.0212(15) Uani 1 1 d .
C17 C 1.1446(6) 0.3627(4) 0.3197(4) 0.0309(15) Uani 1 1 d .
H17A H 1.1687 0.3464 0.3775 0.046 Uiso 1 1 calc R
H17B H 1.2091 0.3715 0.2829 0.046 Uiso 1 1 calc R
H17C H 1.0988 0.3111 0.2970 0.046 Uiso 1 1 calc R
C18 C 0.9558(5) 0.6065(4) 0.3381(3) 0.0138(11) Uani 1 1 d .
H18 H 0.929(5) 0.546(4) 0.320(3) 0.006(12) Uiso 1 1 d .
C19 C 0.8934(6) 0.6878(4) 0.3530(3) 0.0147(13) Uani 1 1 d .
C20 C 0.8680(6) 0.9229(4) 0.4514(3) 0.0161(14) Uani 1 1 d .
H20A H 0.9383 0.9228 0.4833 0.019 Uiso 1 1 calc R
H20B H 0.8075 0.9303 0.4932 0.019 Uiso 1 1 calc R
C21 C 0.8667(6) 1.0074(4) 0.3902(3) 0.0186(14) Uani 1 1 d .
H21A H 0.9265 1.0001 0.3479 0.022 Uiso 1 1 calc R
H21B H 0.7959 1.0086 0.3591 0.022 Uiso 1 1 calc R
C22 C 0.8816(6) 1.1007(4) 0.4381(4) 0.0237(15) Uani 1 1 d .
H22A H 0.9524 1.0991 0.4693 0.028 Uiso 1 1 calc R
H22B H 0.8219 1.1075 0.4807 0.028 Uiso 1 1 calc R
C23 C 0.8804(7) 1.1879(4) 0.3782(4) 0.0299(18) Uani 1 1 d .
H23A H 0.8102 1.1901 0.3475 0.045 Uiso 1 1 calc R
H23B H 0.9409 1.1826 0.3371 0.045 Uiso 1 1 calc R
H23C H 0.8893 1.2463 0.4118 0.045 Uiso 1 1 calc R
C24 C 0.6434(6) 0.8096(3) 0.3904(3) 0.0169(13) Uani 1 1 d .
C25 C 0.5981(6) 0.8944(4) 0.4241(3) 0.0179(13) Uani 1 1 d .
H25 H 0.6450 0.9462 0.4384 0.022 Uiso 1 1 calc R
C26 C 0.4867(6) 0.9023(4) 0.4364(3) 0.0199(14) Uani 1 1 d .
H26 H 0.4561 0.9596 0.4586 0.024 Uiso 1 1 calc R
C27 C 0.4193(6) 0.8259(4) 0.4161(3) 0.0193(14) Uani 1 1 d .
H27 H 0.3426 0.8309 0.4266 0.023 Uiso 1 1 calc R
C28 C 0.4603(6) 0.7423(4) 0.3808(3) 0.0193(14) Uani 1 1 d .
H28 H 0.4120 0.6913 0.3668 0.023 Uiso 1 1 calc R
C29 C 0.5756(6) 0.7337(4) 0.3657(3) 0.0167(14) Uani 1 1 d .

loop_
_atom_site_aniso_label
_atom_site_aniso_U_11
_atom_site_aniso_U_22
_atom_site_aniso_U_33
_atom_site_aniso_U_23
_atom_site_aniso_U_13
_atom_site_aniso_U_12
Ir1 0.01456(15) 0.01199(10) 0.01377(10) -0.00127(8) -0.00044(10) -0.00008(10)
Cl1 0.0275(11) 0.0175(5) 0.0155(5) 0.0025(4) 0.0002(6) 0.0024(6)
O1 0.014(3) 0.037(2) 0.038(2) -0.0095(19) -0.006(2) 0.008(2)
O2 0.026(3) 0.0182(17) 0.0263(19) -0.0040(16) -0.001(2) 0.0027(18)
N1 0.017(4) 0.013(2) 0.0156(19) -0.0025(16) 0.001(2) 0.001(2)
N2 0.017(3) 0.0126(19) 0.0184(18) -0.0010(15) -0.003(2) -0.003(2)
C1 0.008(4) 0.020(2) 0.021(2) 0.0008(19) -0.002(2) -0.003(3)
C2 0.028(4) 0.021(2) 0.013(2) -0.006(2) -0.011(2) 0.000(3)
C3 0.016(4) 0.027(3) 0.016(2) -0.013(2) 0.001(3) -0.001(2)
C4 0.013(4) 0.039(3) 0.021(2) -0.009(2) 0.004(3) -0.005(3)
C5 0.027(5) 0.011(2) 0.019(2) -0.0119(18) -0.001(3) 0.006(2)
C6 0.016(4) 0.016(2) 0.019(2) -0.002(2) -0.003(3) -0.008(3)
C7 0.026(4) 0.020(2) 0.026(2) 0.002(2) 0.001(3) -0.006(3)
C8 0.035(5) 0.016(2) 0.032(3) -0.003(2) -0.007(3) 0.011(3)
C9 0.049(6) 0.020(3) 0.020(2) 0.000(2) 0.001(3) -0.006(3)
C10 0.016(4) 0.024(2) 0.022(2) -0.002(2) -0.004(2) 0.010(3)
C11 0.014(4) 0.017(2) 0.013(2) 0.0017(18) -0.002(2) -0.006(3)
C12 0.016(4) 0.016(2) 0.015(2) 0.0024(18) -0.002(3) -0.002(3)
C13 0.026(5) 0.016(2) 0.016(2) -0.0018(19) -0.001(3) 0.000(3)
C14 0.010(4) 0.023(3) 0.017(2) 0.002(2) -0.004(2) -0.005(2)
C15 0.024(4) 0.014(2) 0.014(2) -0.003(2) 0.004(2) -0.002(3)
C16 0.028(5) 0.023(3) 0.013(2) -0.0026(18) -0.005(3) 0.007(3)
C17 0.037(5) 0.023(2) 0.032(3) -0.002(2) -0.001(4) 0.015(3)
C18 0.006(3) 0.020(2) 0.016(2) 0.0001(19) -0.004(2) -0.004(3)
C19 0.017(4) 0.014(2) 0.013(2) -0.0007(19) -0.002(2) -0.003(2)
C20 0.015(4) 0.015(2) 0.018(2) -0.0036(18) -0.003(3) -0.001(2)
C21 0.018(4) 0.018(2) 0.020(2) -0.003(2) 0.003(3) 0.001(3)
C22 0.027(4) 0.016(3) 0.028(3) -0.006(2) 0.003(3) -0.001(2)
C23 0.038(6) 0.017(3) 0.035(3) -0.001(2) -0.005(3) -0.003(3)
C24 0.018(4) 0.019(2) 0.014(2) 0.0016(18) -0.002(3) 0.004(3)
C25 0.025(4) 0.013(2) 0.016(2) 0.001(2) -0.002(2) -0.001(3)
C26 0.025(4) 0.016(3) 0.018(2) -0.001(2) 0.004(3) 0.003(2)
C27 0.014(4) 0.026(3) 0.018(2) 0.003(2) -0.002(2) 0.003(3)
C28 0.025(4) 0.020(2) 0.014(2) 0.0030(19) -0.001(3) -0.001(3)
C29 0.021(4) 0.016(2) 0.012(2) 0.0014(19) 0.003(2) 0.015(3)

loop_
_atom_type_symbol
_atom_type_description
_atom_type_scat_dispersion_real
_atom_type_scat_dispersion_imag
_atom_type_scat_source
C C 0.0181 0.0091 'International Tables Vol C Tables 4.2.6.8 and 6.1.1.4'
H H 0.0000 0.0000 'International Tables Vol C Tables 4.2.6.8 and 6.1.1.4'
N N 0.0311 0.0180 'International Tables Vol C Tables 4.2.6.8 and 6.1.1.4'
O O 0.0492 0.0322 'International Tables Vol C Tables 4.2.6.8 and 6.1.1.4'
Cl Cl 0.3639 0.7018 'International Tables Vol C Tables 4.2.6.8 and 6.1.1.4'
Ir Ir -4.7710 6.5667 'International Tables Vol C Tables 4.2.6.8 and 6.1.1.4'

loop_
_geom_angle_atom_site_label_1
_geom_angle_atom_site_label_2
_geom_angle_atom_site_label_3
_geom_angle
N1 Ir1 C29 75.9(2)
N1 Ir1 C2 111.7(2)
C29 Ir1 C2 109.7(2)
N1 Ir1 C1 147.72(19)
C29 Ir1 C1 99.8(2)
C2 Ir1 C1 38.8(2)
N1 Ir1 C6 160.7(2)
C29 Ir1 C6 123.4(3)
C2 Ir1 C6 64.6(2)
C1 Ir1 C6 38.5(2)
N1 Ir1 C3 101.9(2)
C29 Ir1 C3 145.9(2)
C2 Ir1 C3 38.6(2)
C1 Ir1 C3 63.7(2)
C6 Ir1 C3 62.9(2)
N1 Ir1 C5 122.2(2)
C29 Ir1 C5 161.8(3)
C2 Ir1 C5 63.70(19)
C1 Ir1 C5 64.1(2)
C6 Ir1 C5 38.6(3)
C3 Ir1 C5 36.2(2)
N1 Ir1 Cl1 84.31(13)
C29 Ir1 Cl1 89.26(14)
C2 Ir1 Cl1 157.29(14)
C1 Ir1 Cl1 127.90(15)
C6 Ir1 Cl1 94.79(14)
C3 Ir1 Cl1 124.70(15)
C5 Ir1 Cl1 94.39(14)
C16 O2 C17 115.1(5)
C11 N1 C19 107.1(5)
C11 N1 Ir1 119.4(5)
C19 N1 Ir1 133.1(4)
C12 N2 C11 106.9(4)
C12 N2 C20 124.9(6)
C11 N2 C20 127.9(5)
C6 C1 C2 107.9(6)
C6 C1 C10 127.4(6)
C2 C1 C10 124.4(5)
C6 C1 Ir1 71.2(3)
C2 C1 Ir1 70.5(3)
C10 C1 Ir1 129.0(4)
C1 C2 C3 107.0(5)
C1 C2 C9 125.8(6)
C3 C2 C9 125.6(6)
C1 C2 Ir1 70.7(3)
C3 C2 Ir1 73.7(3)
C9 C2 Ir1 132.1(4)
C5 C3 C2 109.4(5)
C5 C3 C4 127.4(6)
C2 C3 C4 123.2(5)
C5 C3 Ir1 72.1(3)
C2 C3 Ir1 67.8(3)
C4 C3 Ir1 128.0(4)
C3 C4 H4A 109.5
C3 C4 H4B 109.5
H4A C4 H4B 109.5
C3 C4 H4C 109.5
H4A C4 H4C 109.5
H4B C4 H4C 109.5
C3 C5 C6 107.5(5)
C3 C5 C8 128.4(6)
C6 C5 C8 124.1(5)
C3 C5 Ir1 71.7(3)
C6 C5 Ir1 68.1(3)
C8 C5 Ir1 126.7(4)
C1 C6 C5 108.0(5)
C1 C6 C7 127.5(6)
C5 C6 C7 124.3(5)
C1 C6 Ir1 70.3(3)
C5 C6 Ir1 73.3(3)
C7 C6 Ir1 126.3(4)
C6 C7 H7A 109.5
C6 C7 H7B 109.5
H7A C7 H7B 109.5
C6 C7 H7C 109.5
H7A C7 H7C 109.5
H7B C7 H7C 109.5
C5 C8 H8A 109.5
C5 C8 H8B 109.5
H8A C8 H8B 109.5
C5 C8 H8C 109.5
H8A C8 H8C 109.5
H8B C8 H8C 109.5
C2 C9 H9A 109.5
C2 C9 H9B 109.5
H9A C9 H9B 109.5
C2 C9 H9C 109.5
H9A C9 H9C 109.5
H9B C9 H9C 109.5
C1 C10 H10A 109.5
C1 C10 H10B 109.5
H10A C10 H10B 109.5
C1 C10 H10C 109.5
H10A C10 H10C 109.5
H10B C10 H10C 109.5
N1 C11 N2 110.7(6)
N1 C11 C24 115.1(5)
N2 C11 C24 134.1(5)
N2 C12 C19 107.6(6)
N2 C12 C13 130.7(5)
C19 C12 C13 121.7(6)
C14 C13 C12 115.9(5)
C14 C13 H13 121(4)
C12 C13 H13 123(4)
C13 C14 C15 122.0(6)
C13 C14 H14 119.0
C15 C14 H14 119.0
C18 C15 C14 121.2(6)
C18 C15 C16 121.0(5)
C14 C15 C16 117.4(6)
O1 C16 O2 123.1(5)
O1 C16 C15 124.9(5)
O2 C16 C15 112.0(6)
O2 C17 H17A 109.5
O2 C17 H17B 109.5
H17A C17 H17B 109.5
O2 C17 H17C 109.5
H17A C17 H17C 109.5
H17B C17 H17C 109.5
C15 C18 C19 117.2(5)
C15 C18 H18 116(4)
C19 C18 H18 127(4)
C18 C19 C12 121.7(6)
C18 C19 N1 130.3(5)
C12 C19 N1 107.6(5)
N2 C20 C21 112.3(4)
N2 C20 H20A 109.2
C21 C20 H20A 109.2
N2 C20 H20B 109.2
C21 C20 H20B 109.2
H20A C20 H20B 107.9
C22 C21 C20 111.0(4)
C22 C21 H21A 109.4
C20 C21 H21A 109.4
C22 C21 H21B 109.4
C20 C21 H21B 109.4
H21A C21 H21B 108.0
C21 C22 C23 112.4(5)
C21 C22 H22A 109.1
C23 C22 H22A 109.1
C21 C22 H22B 109.1
C23 C22 H22B 109.1
H22A C22 H22B 107.9
C22 C23 H23A 109.5
C22 C23 H23B 109.5
H23A C23 H23B 109.5
C22 C23 H23C 109.5
H23A C23 H23C 109.5
H23B C23 H23C 109.5
C29 C24 C25 120.9(6)
C29 C24 C11 112.1(5)
C25 C24 C11 126.9(6)
C26 C25 C24 120.4(6)
C26 C25 H25 119.8
C24 C25 H25 119.8
C25 C26 C27 119.2(5)
C25 C26 H26 120.4
C27 C26 H26 120.4
C26 C27 C28 122.2(6)
C26 C27 H27 118.9
C28 C27 H27 118.9
C27 C28 C29 119.3(6)
C27 C28 H28 120.3
C29 C28 H28 120.3
C24 C29 C28 117.9(5)
C24 C29 Ir1 117.3(5)
C28 C29 Ir1 124.8(4)

loop_
_geom_bond_atom_site_label_1
_geom_bond_atom_site_label_2
_geom_bond_distance
Ir1 N1 2.052(5)
Ir1 C29 2.068(5)
Ir1 C2 2.163(5)
Ir1 C1 2.166(6)
Ir1 C6 2.177(5)
Ir1 C3 2.243(5)
Ir1 C5 2.247(5)
Ir1 Cl1 2.4050(11)
O1 C16 1.205(9)
O2 C16 1.348(7)
O2 C17 1.432(7)
N1 C11 1.325(7)
N1 C19 1.401(8)
N2 C12 1.366(8)
N2 C11 1.390(8)
N2 C20 1.471(6)
C1 C6 1.433(8)
C1 C2 1.438(9)
C1 C10 1.498(9)
C2 C3 1.457(8)
C2 C9 1.501(7)
C3 C5 1.395(8)
C3 C4 1.519(9)
C4 H4A 0.9800
C4 H4B 0.9800
C4 H4C 0.9800
C5 C6 1.464(10)
C5 C8 1.503(8)
C6 C7 1.494(8)
C7 H7A 0.9800
C7 H7B 0.9800
C7 H7C 0.9800
C8 H8A 0.9800
C8 H8B 0.9800
C8 H8C 0.9800
C9 H9A 0.9800
C9 H9B 0.9800
C9 H9C 0.9800
C10 H10A 0.9800
C10 H10B 0.9800
C10 H10C 0.9800
C11 C24 1.442(10)
C12 C19 1.396(8)
C12 C13 1.407(11)
C13 C14 1.385(9)
C13 H13 0.93(6)
C14 C15 1.420(8)
C14 H14 0.9500
C15 C18 1.374(9)
C15 C16 1.482(8)
C17 H17A 0.9800
C17 H17B 0.9800
C17 H17C 0.9800
C18 C19 1.389(8)
C18 H18 0.95(5)
C20 C21 1.523(7)
C20 H20A 0.9900
C20 H20B 0.9900
C21 C22 1.519(7)
C21 H21A 0.9900
C21 H21B 0.9900
C22 C23 1.541(8)
C22 H22A 0.9900
C22 H22B 0.9900
C23 H23A 0.9800
C23 H23B 0.9800
C23 H23C 0.9800
C24 C29 1.400(9)
C24 C25 1.412(8)
C25 C26 1.373(9)
C25 H25 0.9500
C26 C27 1.386(8)
C26 H26 0.9500
C27 C28 1.389(8)
C27 H27 0.9500
C28 C29 1.427(10)
C28 H28 0.9500

loop_
_geom_torsion_atom_site_label_1
_geom_torsion_atom_site_label_2
_geom_torsion_atom_site_label_3
_geom_torsion_atom_site_label_4
_geom_torsion
C29 Ir1 N1 C11 -2.6(4)
C2 Ir1 N1 C11 103.4(4)
C1 Ir1 N1 C11 83.4(5)
C6 Ir1 N1 C11 178.5(5)
C3 Ir1 N1 C11 142.5(4)
C5 Ir1 N1 C11 175.2(4)
Cl1 Ir1 N1 C11 -93.2(4)
C29 Ir1 N1 C19 169.3(5)
C2 Ir1 N1 C19 -84.8(5)
C1 Ir1 N1 C19 -104.7(6)
C6 Ir1 N1 C19 -9.6(9)
C3 Ir1 N1 C19 -45.7(5)
C5 Ir1 N1 C19 -13.0(6)
Cl1 Ir1 N1 C19 78.6(5)
N1 Ir1 C1 C6 148.1(4)
C29 Ir1 C1 C6 -132.9(4)
C2 Ir1 C1 C6 117.7(5)
C3 Ir1 C1 C6 78.7(4)
C5 Ir1 C1 C6 38.2(4)
Cl1 Ir1 C1 C6 -36.1(4)
N1 Ir1 C1 C2 30.4(5)
C29 Ir1 C1 C2 109.4(3)
C6 Ir1 C1 C2 -117.7(5)
C3 Ir1 C1 C2 -39.0(3)
C5 Ir1 C1 C2 -79.5(3)
Cl1 Ir1 C1 C2 -153.8(3)
N1 Ir1 C1 C10 -88.6(6)
C29 Ir1 C1 C10 -9.6(5)
C2 Ir1 C1 C10 -119.0(6)
C6 Ir1 C1 C10 123.3(7)
C3 Ir1 C1 C10 -158.0(5)
C5 Ir1 C1 C10 161.5(6)
Cl1 Ir1 C1 C10 87.2(5)
C6 C1 C2 C3 3.6(6)
C10 C1 C2 C3 -170.3(5)
Ir1 C1 C2 C3 65.3(3)
C6 C1 C2 C9 169.7(5)
C10 C1 C2 C9 -4.1(8)
Ir1 C1 C2 C9 -128.6(5)
C6 C1 C2 Ir1 -61.7(4)
C10 C1 C2 Ir1 124.5(5)
N1 Ir1 C2 C1 -163.1(3)
C29 Ir1 C2 C1 -80.9(4)
C6 Ir1 C2 C1 37.6(3)
C3 Ir1 C2 C1 115.2(4)
C5 Ir1 C2 C1 80.6(4)
Cl1 Ir1 C2 C1 64.3(6)
N1 Ir1 C2 C3 81.7(3)
C29 Ir1 C2 C3 163.9(3)
C1 Ir1 C2 C3 -115.2(5)
C6 Ir1 C2 C3 -77.6(4)
C5 Ir1 C2 C3 -34.5(3)
Cl1 Ir1 C2 C3 -50.8(6)
N1 Ir1 C2 C9 -41.8(7)
C29 Ir1 C2 C9 40.3(7)
C1 Ir1 C2 C9 121.3(8)
C6 Ir1 C2 C9 158.8(7)
C3 Ir1 C2 C9 -123.6(8)
C5 Ir1 C2 C9 -158.1(7)
Cl1 Ir1 C2 C9 -174.4(5)
C1 C2 C3 C5 -3.1(6)
C9 C2 C3 C5 -169.3(5)
Ir1 C2 C3 C5 60.2(4)
C1 C2 C3 C4 174.9(4)
C9 C2 C3 C4 8.7(8)
Ir1 C2 C3 C4 -121.8(5)
C1 C2 C3 Ir1 -63.3(3)
C9 C2 C3 Ir1 130.5(5)
N1 Ir1 C3 C5 129.3(4)
C29 Ir1 C3 C5 -148.4(5)
C2 Ir1 C3 C5 -120.7(5)
C1 Ir1 C3 C5 -81.4(4)
C6 Ir1 C3 C5 -38.1(4)
Cl1 Ir1 C3 C5 38.0(4)
N1 Ir1 C3 C2 -110.0(3)
C29 Ir1 C3 C2 -27.7(6)
C1 Ir1 C3 C2 39.3(3)
C6 Ir1 C3 C2 82.6(4)
C5 Ir1 C3 C2 120.7(5)
Cl1 Ir1 C3 C2 158.7(3)
N1 Ir1 C3 C4 5.5(5)
C29 Ir1 C3 C4 87.8(7)
C2 Ir1 C3 C4 115.5(6)
C1 Ir1 C3 C4 154.7(6)
C6 Ir1 C3 C4 -161.9(6)
C5 Ir1 C3 C4 -123.8(7)
Cl1 Ir1 C3 C4 -85.8(5)
C2 C3 C5 C6 1.4(6)
C4 C3 C5 C6 -176.5(5)
Ir1 C3 C5 C6 58.9(3)
C2 C3 C5 C8 179.7(5)
C4 C3 C5 C8 1.8(9)
Ir1 C3 C5 C8 -122.7(6)
C2 C3 C5 Ir1 -57.6(3)
C4 C3 C5 Ir1 124.5(5)
N1 Ir1 C5 C3 -63.5(4)
C29 Ir1 C5 C3 109.4(7)
C2 Ir1 C5 C3 36.7(4)
C1 Ir1 C5 C3 80.1(4)
C6 Ir1 C5 C3 118.3(5)
Cl1 Ir1 C5 C3 -149.5(4)
N1 Ir1 C5 C6 178.2(3)
C29 Ir1 C5 C6 -8.9(8)
C2 Ir1 C5 C6 -81.6(3)
C1 Ir1 C5 C6 -38.2(3)
C3 Ir1 C5 C6 -118.3(5)
Cl1 Ir1 C5 C6 92.2(3)
N1 Ir1 C5 C8 61.2(6)
C29 Ir1 C5 C8 -125.9(7)
C2 Ir1 C5 C8 161.4(7)
C1 Ir1 C5 C8 -155.1(6)
C6 Ir1 C5 C8 -117.0(7)
C3 Ir1 C5 C8 124.7(8)
Cl1 Ir1 C5 C8 -24.8(6)
C2 C1 C6 C5 -2.8(6)
C10 C1 C6 C5 170.8(5)
Ir1 C1 C6 C5 -64.1(4)
C2 C1 C6 C7 -177.6(5)
C10 C1 C6 C7 -4.0(9)
Ir1 C1 C6 C7 121.1(6)
C2 C1 C6 Ir1 61.3(4)
C10 C1 C6 Ir1 -125.1(5)
C3 C5 C6 C1 0.9(6)
C8 C5 C6 C1 -177.5(5)
Ir1 C5 C6 C1 62.1(4)
C3 C5 C6 C7 175.9(5)
C8 C5 C6 C7 -2.5(8)
Ir1 C5 C6 C7 -122.9(5)
C3 C5 C6 Ir1 -61.2(4)
C8 C5 C6 Ir1 120.3(5)
N1 Ir1 C6 C1 -121.3(6)
C29 Ir1 C6 C1 59.9(4)
C2 Ir1 C6 C1 -37.9(4)
C3 Ir1 C6 C1 -81.0(4)
C5 Ir1 C6 C1 -116.8(5)
Cl1 Ir1 C6 C1 152.2(3)
N1 Ir1 C6 C5 -4.6(7)
C29 Ir1 C6 C5 176.7(3)
C2 Ir1 C6 C5 78.9(3)
C1 Ir1 C6 C5 116.8(5)
C3 Ir1 C6 C5 35.7(3)
Cl1 Ir1 C6 C5 -91.0(3)
N1 Ir1 C6 C7 116.0(7)
C29 Ir1 C6 C7 -62.7(6)
C2 Ir1 C6 C7 -160.5(6)
C1 Ir1 C6 C7 -122.6(8)
C3 Ir1 C6 C7 156.4(6)
C5 Ir1 C6 C7 120.6(7)
Cl1 Ir1 C6 C7 29.6(6)
C19 N1 C11 N2 2.2(6)
Ir1 N1 C11 N2 176.0(3)
C19 N1 C11 C24 -173.7(4)
Ir1 N1 C11 C24 0.0(6)
C12 N2 C11 N1 -0.9(5)
C20 N2 C11 N1 -176.1(4)
C12 N2 C11 C24 174.0(5)
C20 N2 C11 C24 -1.2(8)
C11 N2 C12 C19 -0.9(5)
C20 N2 C12 C19 174.6(4)
C11 N2 C12 C13 -178.7(5)
C20 N2 C12 C13 -3.2(8)
N2 C12 C13 C14 173.2(5)
C19 C12 C13 C14 -4.3(7)
C12 C13 C14 C15 0.0(7)
C13 C14 C15 C18 1.8(8)
C13 C14 C15 C16 -171.3(5)
C17 O2 C16 O1 2.7(8)
C17 O2 C16 C15 -176.8(4)
C18 C15 C16 O1 -175.5(5)
C14 C15 C16 O1 -2.4(8)
C18 C15 C16 O2 4.0(7)
C14 C15 C16 O2 177.1(4)
C14 C15 C18 C19 0.8(7)
C16 C15 C18 C19 173.6(4)
C15 C18 C19 C12 -5.1(8)
C15 C18 C19 N1 -176.4(5)
N2 C12 C19 C18 -170.9(4)
C13 C12 C19 C18 7.1(8)
N2 C12 C19 N1 2.2(6)
C13 C12 C19 N1 -179.8(5)
C11 N1 C19 C18 169.6(5)
Ir1 N1 C19 C18 -3.0(9)
C11 N1 C19 C12 -2.7(6)
Ir1 N1 C19 C12 -175.3(3)
C12 N2 C20 C21 101.0(6)
C11 N2 C20 C21 -84.6(7)
N2 C20 C21 C22 -179.1(6)
C20 C21 C22 C23 -179.8(6)
N1 C11 C24 C29 3.9(6)
N2 C11 C24 C29 -170.8(5)
N1 C11 C24 C25 -179.9(5)
N2 C11 C24 C25 5.4(9)
C29 C24 C25 C26 2.6(7)
C11 C24 C25 C26 -173.3(5)
C24 C25 C26 C27 0.6(8)
C25 C26 C27 C28 -2.3(8)
C26 C27 C28 C29 0.8(8)
C25 C24 C29 C28 -4.1(7)
C11 C24 C29 C28 172.4(4)
C25 C24 C29 Ir1 177.4(3)
C11 C24 C29 Ir1 -6.1(5)
C27 C28 C29 C24 2.4(7)
C27 C28 C29 Ir1 -179.2(4)
N1 Ir1 C29 C24 4.7(3)
C2 Ir1 C29 C24 -103.6(4)
C1 Ir1 C29 C24 -142.5(4)
C6 Ir1 C29 C24 -175.7(3)
C3 Ir1 C29 C24 -85.7(5)
C5 Ir1 C29 C24 -169.0(5)
Cl1 Ir1 C29 C24 89.1(4)
N1 Ir1 C29 C28 -173.7(5)
C2 Ir1 C29 C28 77.9(5)
C1 Ir1 C29 C28 39.0(5)
C6 Ir1 C29 C28 5.9(5)
C3 Ir1 C29 C28 95.9(5)
C5 Ir1 C29 C28 12.5(9)
Cl1 Ir1 C29 C28 -89.4(4)
